data_2202021
loop_
_publ_author_name
'Nagarajan Vembu'
'Maruthai Nallu'
'Jered Garrison'
'Wiley J. Youngs'

_publ_section_title
;
 2,4-Dinitrophenyl 4-toluenesulfonate: molecular aggregation through
 weak C---H&#x00B7;&#x00B7;&#x00B7;O interactions
;
_journal_issue 3
_journal_name_full 'Acta Crystallographica Section E'
_journal_page_first o378
_journal_page_last o380
_journal_paper_doi 10.1107/S1600536803004197
_journal_volume 59
_journal_year 2003
_chemical_formula_iupac 'C13 H10 N2 O7 S'
_chemical_formula_moiety 'C13 H10 N2 O7 S'
_chemical_formula_sum 'C13 H10 N2 O7 S'
_chemical_formula_weight 338.29
_chemical_melting_point 120.0(10)
_chemical_name_common '2,4-dinitrophenyl p-toluenesulfonate'
_chemical_name_systematic
;
2,4-dinitrophenyl 4-toluenesulfonate
;
_space_group_IT_number 61
_symmetry_cell_setting orthorhombic
_symmetry_space_group_name_Hall '-P 2ac 2ab'
_symmetry_space_group_name_H-M 'P b c a'
_atom_sites_solution_hydrogens geom
_atom_sites_solution_primary direct
_atom_sites_solution_secondary difmap
_audit_creation_method SHELXL-97
_cell_angle_alpha 90.00
_cell_angle_beta 90.00
_cell_angle_gamma 90.00
_cell_formula_units_Z 8
_cell_length_a 13.3935(7)
_cell_length_b 13.4828(8)
_cell_length_c 15.2291(8)
_cell_measurement_reflns_used 8997
_cell_measurement_temperature 100(2)
_cell_measurement_theta_max 27.50
_cell_measurement_theta_min 2.53
_cell_volume 2750.1(3)
_computing_cell_refinement SMART-NT
_computing_data_collection 'SMART-NT (Bruker, 1998)'
_computing_data_reduction 'SAINT-NT (Bruker, 1998)'
_computing_molecular_graphics 'SHELXTL (Sheldrick, 1998)'
_computing_publication_material SHELXTL
_computing_structure_refinement 'SHELXL97 (Sheldrick, 1997)'
_computing_structure_solution 'SHELXS97 (Sheldrick, 1997)'
_diffrn_ambient_temperature 100(2)
_diffrn_measured_fraction_theta_full 0.997
_diffrn_measured_fraction_theta_max 0.997
_diffrn_measurement_device_type 'Bruker SMART CCD area-detector'
_diffrn_measurement_method '\f and \w'
_diffrn_radiation_monochromator graphite
_diffrn_radiation_source 'fine-focus sealed tube'
_diffrn_radiation_type MoK\a
_diffrn_radiation_wavelength 0.71073
_diffrn_reflns_av_R_equivalents 0.0254
_diffrn_reflns_av_sigmaI/netI 0.0159
_diffrn_reflns_limit_h_max 17
_diffrn_reflns_limit_h_min -17
_diffrn_reflns_limit_k_max 17
_diffrn_reflns_limit_k_min -17
_diffrn_reflns_limit_l_max 19
_diffrn_reflns_limit_l_min -19
_diffrn_reflns_number 31334
_diffrn_reflns_theta_full 27.56
_diffrn_reflns_theta_max 27.56
_diffrn_reflns_theta_min 2.53
_exptl_absorpt_coefficient_mu 0.278
_exptl_absorpt_correction_T_max 0.9808
_exptl_absorpt_correction_T_min 0.8970
_exptl_absorpt_correction_type multi-scan
_exptl_absorpt_process_details '(SADABS; Sheldrick, 1995)'
_exptl_crystal_colour colorless
_exptl_crystal_density_diffrn 1.634
_exptl_crystal_density_method 'not measured'
_exptl_crystal_description plate
_exptl_crystal_F_000 1392
_exptl_crystal_size_max 0.40
_exptl_crystal_size_mid 0.30
_exptl_crystal_size_min 0.07
_refine_diff_density_max 0.547
_refine_diff_density_min -0.291
_refine_ls_extinction_method none
_refine_ls_goodness_of_fit_ref 1.050
_refine_ls_hydrogen_treatment refall
_refine_ls_matrix_type full
_refine_ls_number_parameters 248
_refine_ls_number_reflns 3170
_refine_ls_number_restraints 0
_refine_ls_restrained_S_all 1.050
_refine_ls_R_factor_all 0.0337
_refine_ls_R_factor_gt 0.0301
_refine_ls_shift/su_max 0.001
_refine_ls_shift/su_mean 0.000
_refine_ls_structure_factor_coef Fsqd
_refine_ls_weighting_details 'calc w = 1/[\s^2^(Fo^2^)+(0.0531P)^2^+1.1269P] where P = (Fo^2^+2Fc^2^)/3'
_refine_ls_weighting_scheme calc
_refine_ls_wR_factor_gt 0.0847
_refine_ls_wR_factor_ref 0.0867
_reflns_number_gt 2867
_reflns_number_total 3170
_reflns_threshold_expression I>2\s(I)
_cod_data_source_file lh6038.cif
_cod_data_source_block I
_cod_depositor_comments
;
The following automatic conversions were performed:

'_chemical_melting_point' value '119-121' was changed to '120.0(10)'
- the average value was taken and precision was estimated.

Automatic conversion script
Id: cif_fix_values 1646 2011-03-28 12:23:43Z adriana 

The following automatic conversions were performed:

'_chemical_melting_point' value '119-121' was changed to '120.0(10)'
- the average value was taken and precision was estimated.

Automatic conversion script
Id: cif_fix_values 1715 2011-07-08 13:25:40Z adriana 
;
_cod_database_code 2202021
_cod_database_fobs_code 2202021

loop_
_symmetry_equiv_pos_as_xyz
'x, y, z'
'-x+1/2, -y, z+1/2'
'-x, y+1/2, -z+1/2'
'x+1/2, -y+1/2, -z'
'-x, -y, -z'
'x-1/2, y, -z-1/2'
'x, -y-1/2, z-1/2'
'-x-1/2, y-1/2, z'

loop_
_atom_site_label
_atom_site_fract_x
_atom_site_fract_y
_atom_site_fract_z
_atom_site_U_iso_or_equiv
_atom_site_adp_type
_atom_site_calc_flag
_atom_site_refinement_flags
_atom_site_occupancy
_atom_site_disorder_assembly
_atom_site_disorder_group
_atom_site_type_symbol
S 0.45137(2) 0.18709(2) 0.592919(19) 0.01305(10) Uani d . 1 . . S
O1 0.50212(7) 0.17897(7) 0.67450(6) 0.0204(2) Uani d . 1 . . O
O2 0.45800(7) 0.27661(7) 0.54357(6) 0.0190(2) Uani d . 1 . . O
O3 0.49147(6) 0.09791(6) 0.53102(6) 0.01485(19) Uani d . 1 . . O
O4 0.65747(7) 0.01324(7) 0.60320(6) 0.0195(2) Uani d . 1 . . O
O5 0.77963(7) 0.11669(9) 0.58437(6) 0.0272(2) Uani d . 1 . . O
O6 0.84702(7) 0.15067(8) 0.26858(7) 0.0246(2) Uani d . 1 . . O
O7 0.72232(9) 0.17391(9) 0.18095(6) 0.0309(3) Uani d . 1 . . O
N1 0.70164(8) 0.07684(8) 0.56151(7) 0.0152(2) Uani d . 1 . . N
N2 0.75767(9) 0.15729(8) 0.25340(7) 0.0195(2) Uani d . 1 . . N
C1 0.02328(11) 0.05642(13) 0.62561(11) 0.0250(3) Uani d . 1 . . C
C2 0.12992(9) 0.09011(9) 0.61783(8) 0.0160(3) Uani d . 1 . . C
C3 0.19217(10) 0.09016(9) 0.69109(8) 0.0158(2) Uani d . 1 . . C
C4 0.29185(9) 0.11779(9) 0.68452(8) 0.0144(2) Uani d . 1 . . C
C5 0.32771(9) 0.14782(9) 0.60331(8) 0.0126(2) Uani d . 1 . . C
C6 0.26692(9) 0.15075(9) 0.52920(8) 0.0140(2) Uani d . 1 . . C
C7 0.16838(9) 0.12091(10) 0.53703(8) 0.0154(2) Uani d . 1 . . C
C8 0.55817(9) 0.11742(9) 0.46365(8) 0.0129(2) Uani d . 1 . . C
C9 0.66054(9) 0.10640(9) 0.47624(7) 0.0126(2) Uani d . 1 . . C
C10 0.72717(9) 0.12149(9) 0.40843(8) 0.0139(2) Uani d . 1 . . C
C11 0.68829(10) 0.14494(9) 0.32733(8) 0.0150(2) Uani d . 1 . . C
C12 0.58680(10) 0.15706(9) 0.31256(8) 0.0174(3) Uani d . 1 . . C
C13 0.52172(10) 0.14405(10) 0.38202(8) 0.0165(3) Uani d . 1 . . C
H1A -0.020(2) 0.085(2) 0.5896(17) 0.069(8) Uiso d . 1 . . H
H1B 0.0017(18) 0.0535(18) 0.6819(16) 0.058(7) Uiso d . 1 . . H
H1C 0.0208(16) -0.0149(18) 0.6092(14) 0.050(6) Uiso d . 1 . . H
H3 0.1657(13) 0.0692(13) 0.7475(12) 0.028(4) Uiso d . 1 . . H
H4 0.3366(13) 0.1161(13) 0.7335(12) 0.026(4) Uiso d . 1 . . H
H6 0.2916(12) 0.1708(11) 0.4750(11) 0.017(4) Uiso d . 1 . . H
H7 0.1265(12) 0.1225(12) 0.4864(11) 0.020(4) Uiso d . 1 . . H
H10 0.7939(13) 0.1146(12) 0.4191(11) 0.021(4) Uiso d . 1 . . H
H12 0.5649(12) 0.1761(12) 0.2570(12) 0.020(4) Uiso d . 1 . . H
H13 0.4521(12) 0.1510(12) 0.3718(10) 0.017(4) Uiso d . 1 . . H

loop_
_atom_site_aniso_label
_atom_site_aniso_U_11
_atom_site_aniso_U_22
_atom_site_aniso_U_33
_atom_site_aniso_U_12
_atom_site_aniso_U_13
_atom_site_aniso_U_23
S 0.01094(16) 0.01450(17) 0.01372(16) -0.00064(10) 0.00048(10) -0.00202(10)
O1 0.0157(4) 0.0275(5) 0.0179(5) -0.0011(4) -0.0040(4) -0.0048(4)
O2 0.0168(4) 0.0154(5) 0.0249(5) -0.0005(3) 0.0047(4) 0.0004(4)
O3 0.0144(4) 0.0139(4) 0.0163(4) -0.0007(3) 0.0055(3) -0.0008(3)
O4 0.0256(5) 0.0196(5) 0.0135(4) 0.0004(4) 0.0011(3) 0.0034(3)
O5 0.0181(5) 0.0433(6) 0.0201(5) -0.0064(4) -0.0072(4) 0.0017(4)
O6 0.0219(5) 0.0283(5) 0.0236(5) -0.0045(4) 0.0104(4) -0.0039(4)
O7 0.0414(6) 0.0391(6) 0.0123(5) 0.0063(5) 0.0068(4) 0.0045(4)
N1 0.0142(5) 0.0198(5) 0.0116(5) 0.0027(4) -0.0002(4) -0.0014(4)
N2 0.0278(6) 0.0154(5) 0.0154(5) -0.0016(4) 0.0076(4) -0.0018(4)
C1 0.0160(6) 0.0333(8) 0.0257(7) -0.0049(6) 0.0021(6) -0.0002(6)
C2 0.0140(6) 0.0150(6) 0.0190(6) 0.0013(4) 0.0019(5) -0.0020(5)
C3 0.0180(6) 0.0166(6) 0.0128(5) 0.0005(5) 0.0043(4) 0.0000(4)
C4 0.0159(6) 0.0151(6) 0.0121(6) 0.0018(4) -0.0013(4) -0.0006(4)
C5 0.0103(5) 0.0127(6) 0.0147(5) 0.0001(4) 0.0012(4) -0.0017(4)
C6 0.0160(6) 0.0145(6) 0.0115(5) 0.0015(4) 0.0018(4) -0.0004(4)
C7 0.0143(6) 0.0171(6) 0.0147(6) 0.0018(5) -0.0025(4) -0.0017(4)
C8 0.0135(6) 0.0124(5) 0.0128(5) -0.0014(4) 0.0023(4) -0.0010(4)
C9 0.0148(6) 0.0118(5) 0.0112(5) -0.0001(4) -0.0015(4) -0.0008(4)
C10 0.0125(6) 0.0131(6) 0.0160(6) -0.0007(4) 0.0016(4) -0.0023(4)
C11 0.0192(6) 0.0130(6) 0.0130(5) -0.0014(4) 0.0050(5) -0.0010(4)
C12 0.0221(7) 0.0168(6) 0.0132(6) 0.0006(5) -0.0032(5) 0.0013(4)
C13 0.0144(6) 0.0172(6) 0.0179(6) 0.0004(5) -0.0027(5) 0.0005(5)

loop_
_atom_type_symbol
_atom_type_description
_atom_type_scat_dispersion_real
_atom_type_scat_dispersion_imag
_atom_type_scat_source
C C 0.0033 0.0016 'International Tables Vol C Tables 4.2.6.8 and 6.1.1.4'
H H 0.0000 0.0000 'International Tables Vol C Tables 4.2.6.8 and 6.1.1.4'
N N 0.0061 0.0033 'International Tables Vol C Tables 4.2.6.8 and 6.1.1.4'
O O 0.0106 0.0060 'International Tables Vol C Tables 4.2.6.8 and 6.1.1.4'
S S 0.1246 0.1234 'International Tables Vol C Tables 4.2.6.8 and 6.1.1.4'

loop_
_geom_angle_atom_site_label_1
_geom_angle_atom_site_label_2
_geom_angle_atom_site_label_3
_geom_angle
_geom_angle_publ_flag
O1 S O2 119.79(6) y
O1 S O3 107.05(5) y
O2 S O3 107.54(5) y
O1 S C5 110.57(6) y
O2 S C5 111.34(6) y
O3 S C5 98.17(5) y
C8 O3 S 120.25(8) y
O4 N1 O5 125.01(11) y
O4 N1 C9 118.04(10) y
O5 N1 C9 116.92(10) y
O7 N2 O6 124.33(12) y
O7 N2 C11 117.89(12) y
O6 N2 C11 117.78(11) y
C2 C1 H1A 115.9(17) ?
C2 C1 H1B 113.0(16) ?
H1A C1 H1B 114(2) ?
C2 C1 H1C 107.7(13) ?
H1A C1 H1C 104(2) ?
H1B C1 H1C 100.7(19) ?
C3 C2 C7 118.99(11) ?
C3 C2 C1 120.38(12) ?
C7 C2 C1 120.63(12) ?
C4 C3 C2 121.17(11) ?
C4 C3 H3 119.5(10) ?
C2 C3 H3 119.3(11) ?
C5 C4 C3 118.36(11) ?
C5 C4 H4 119.0(10) ?
C3 C4 H4 122.7(10) ?
C4 C5 C6 121.91(11) ?
C4 C5 S 119.85(9) ?
C6 C5 S 118.21(9) ?
C7 C6 C5 118.64(11) ?
C7 C6 H6 120.0(10) ?
C5 C6 H6 121.3(10) ?
C6 C7 C2 120.90(11) ?
C6 C7 H7 119.0(10) ?
C2 C7 H7 120.1(10) ?
C13 C8 O3 119.17(11) ?
C13 C8 C9 119.94(11) ?
O3 C8 C9 120.84(11) ?
C10 C9 C8 121.20(11) ?
C10 C9 N1 117.40(10) ?
C8 C9 N1 121.39(10) ?
C11 C10 C9 117.42(11) ?
C11 C10 H10 123.6(10) ?
C9 C10 H10 119.0(10) ?
C10 C11 C12 122.88(11) ?
C10 C11 N2 118.31(11) ?
C12 C11 N2 118.81(11) ?
C13 C12 C11 118.61(11) ?
C13 C12 H12 122.2(10) ?
C11 C12 H12 119.2(10) ?
C12 C13 C8 119.90(12) ?
C12 C13 H13 118.8(10) ?
C8 C13 H13 121.3(10) ?

loop_
_geom_bond_atom_site_label_1
_geom_bond_atom_site_label_2
_geom_bond_site_symmetry_2
_geom_bond_distance
_geom_bond_publ_flag
S O1 . 1.4204(10) y
S O2 . 1.4246(10) y
S O3 . 1.6195(9) y
S C5 . 1.7460(12) y
O3 C8 . 1.3855(14) y
O4 N1 . 1.2201(14) y
O5 N1 . 1.2251(15) y
O6 N2 . 1.2220(16) y
O7 N2 . 1.2214(16) y
N1 C9 . 1.4656(15) y
N2 C11 . 1.4693(16) y
C1 C2 . 1.5035(18) ?
C1 H1A . 0.88(3) ?
C1 H1B . 0.90(2) ?
C1 H1C . 0.99(2) ?
C2 C3 . 1.3927(18) ?
C2 C7 . 1.3972(17) ?
C3 C4 . 1.3897(18) ?
C3 H3 . 0.972(18) ?
C4 C5 . 1.3871(17) ?
C4 H4 . 0.958(18) ?
C5 C6 . 1.3922(17) ?
C6 C7 . 1.3848(18) ?
C6 H6 . 0.929(16) ?
C7 H7 . 0.954(16) ?
C8 C13 . 1.3830(17) ?
C8 C9 . 1.3924(16) ?
C9 C10 . 1.3800(17) ?
C10 C11 . 1.3771(17) ?
C10 H10 . 0.913(17) ?
C11 C12 . 1.3875(19) ?
C12 C13 . 1.3819(18) ?
C12 H12 . 0.932(18) ?
C13 H13 . 0.950(16) ?

loop_
_geom_hbond_atom_site_label_D
_geom_hbond_atom_site_label_H
_geom_hbond_atom_site_label_A
_geom_hbond_site_symmetry_A
_geom_hbond_distance_DH
_geom_hbond_distance_HA
_geom_hbond_distance_DA
_geom_hbond_angle_DHA
_geom_hbond_publ_flag
C13 H13 O4 5_656 0.950(16) 2.683(16) 3.2107(16) 115.7(12) ?
C13 H13 O6 6_556 0.950(16) 2.560(16) 3.2777(16) 132.5(12) yes
C12 H12 O1 7_565 0.932(18) 2.470(17) 3.2549(16) 141.9(13) yes
C10 H10 O2 4_556 0.913(17) 2.703(17) 3.4612(15) 141.1(14) ?
C6 H6 O7 6_556 0.929(16) 2.551(16) 3.2706(16) 134.6(12) yes
C6 H6 O4 5_656 0.929(16) 2.835(15) 3.1592(15) 101.8(11) ?
C7 H7 O2 4_456 0.954(16) 2.674(16) 3.3698(15) 130.2(12) ?
C7 H7 O7 6_556 0.954(16) 2.937(16) 3.4716(16) 116.7(11) ?
C3 H3 O4 6_557 0.971(18) 2.398(18) 3.3325(15) 161.2(14) yes
C3 H3 O1 6_557 0.971(18) 2.899(18) 3.4789(15) 119.3(12) ?
C3 H3 O6 5_656 0.971(18) 2.979(17) 3.3460(16) 103.8(11) ?
C4 H4 O5 6_557 0.958(18) 2.876(17) 3.5234(15) 125.8(13) ?
C1 H1A O2 4_456 0.88(3) 2.77(3) 3.531(2) 145(2) ?
C1 H1B O1 6_557 0.90(2) 2.77(2) 3.4752(19) 136(2) ?
C1 H1A O5 1_455 0.88(3) 2.72(3) 3.4211(18) 137(2) ?

loop_
_geom_torsion_atom_site_label_1
_geom_torsion_atom_site_label_2
_geom_torsion_atom_site_label_3
_geom_torsion_atom_site_label_4
_geom_torsion
_geom_torsion_publ_flag
O1 S O3 C8 -104.44(9) ?
O2 S O3 C8 25.49(10) ?
C5 S O3 C8 141.02(9) y
C7 C2 C3 C4 -1.65(19) ?
C1 C2 C3 C4 177.76(13) ?
C2 C3 C4 C5 1.54(19) ?
C3 C4 C5 C6 -0.07(19) ?
C3 C4 C5 S 177.87(9) ?
O1 S C5 C4 2.05(12) ?
O2 S C5 C4 -133.69(10) ?
O3 S C5 C4 113.79(10) ?
O1 S C5 C6 -179.93(9) ?
O2 S C5 C6 44.32(11) ?
O3 S C5 C6 -68.20(10) ?
C4 C5 C6 C7 -1.25(18) ?
S C5 C6 C7 -179.22(9) ?
C5 C6 C7 C2 1.14(19) ?
C3 C2 C7 C6 0.28(19) ?
C1 C2 C7 C6 -179.13(12) ?
S O3 C8 C13 -87.56(13) ?
S O3 C8 C9 95.21(12) ?
C13 C8 C9 C10 -0.07(19) ?
O3 C8 C9 C10 177.14(11) ?
C13 C8 C9 N1 -179.09(11) ?
O3 C8 C9 N1 -1.88(18) ?
O4 N1 C9 C10 -138.89(12) ?
O5 N1 C9 C10 39.39(16) ?
O4 N1 C9 C8 40.17(16) ?
O5 N1 C9 C8 -141.55(12) ?
C8 C9 C10 C11 -1.89(18) ?
N1 C9 C10 C11 177.17(11) ?
C9 C10 C11 C12 2.29(19) ?
C9 C10 C11 N2 -177.53(11) ?
O7 N2 C11 C10 176.94(12) ?
O6 N2 C11 C10 -3.36(17) ?
O7 N2 C11 C12 -2.88(17) ?
O6 N2 C11 C12 176.82(11) ?
C10 C11 C12 C13 -0.68(19) ?
N2 C11 C12 C13 179.14(11) ?
C11 C12 C13 C8 -1.38(19) ?
O3 C8 C13 C12 -175.52(11) ?
C9 C8 C13 C12 1.74(19) ?

loop_
_cod_related_entry_id
_cod_related_entry_database
_cod_related_entry_code
1 ChemSpider 200945
